data_7217501
loop_
_publ_author_name
'Chen, Jin-Xiang'
'Zhao, Hai-Qing'
'Li, Huan-Huan'
'Huang, Sheng-Li'
'Ding, Ni-Ni'
'Chen, Wen-Hua'
'Young, David J.'
'Zhang, Wen-Hua'
'Andy Hor, T. S.'

_publ_section_title
;
 Bent tritopic carboxylates for coordination networks: clues to the origin
 of self-penetration
;
_journal_issue 33
_journal_name_full CrystEngComm
_journal_page_first 7722
_journal_paper_doi 10.1039/C4CE00830H
_journal_volume 16
_journal_year 2014
_chemical_formula_moiety 'C21 H21 Cu N3 O9, 3(H2 O)'
_chemical_formula_sum 'C21 H27 Cu N3 O12'
_chemical_formula_weight 577.00
_space_group_IT_number 2
_symmetry_cell_setting triclinic
_symmetry_space_group_name_Hall '-P 1'
_symmetry_space_group_name_H-M 'P -1'
_atom_sites_solution_hydrogens geom
_atom_sites_solution_primary direct
_atom_sites_solution_secondary difmap
_audit_creation_method SHELXL-97
_audit_update_record
;
2013-11-21 # Formatted by publCIF
;
_cell_angle_alpha 93.524(3)
_cell_angle_beta 93.563(3)
_cell_angle_gamma 99.823(4)
_cell_formula_units_Z 2
_cell_length_a 7.1089(14)
_cell_length_b 13.125(3)
_cell_length_c 13.376(3)
_cell_measurement_reflns_used 9899
_cell_measurement_temperature 296(2)
_cell_measurement_theta_max 28.35
_cell_measurement_theta_min 3.06
_cell_volume 1224.1(5)
_computing_cell_refinement 'ApexII (Bruker, 2011)'
_computing_data_collection 'ApexII (Bruker, 2011)'
_computing_data_reduction 'ApexII (Bruker, 2011)'
_computing_molecular_graphics 'SHELXL-97 (Sheldrick, 2008)'
_computing_publication_material 'publCIF (Westrip, 2010)'
_computing_structure_refinement 'SHELXL-97 (Sheldrick, 2008)'
_computing_structure_solution 'SHELXS-97 (Sheldrick, 2008)'
_diffrn_ambient_temperature 296(2)
_diffrn_measured_fraction_theta_full 0.989
_diffrn_measured_fraction_theta_max 0.989
_diffrn_measurement_device_type 'Bruker ApexII'
_diffrn_measurement_method 'phi and omega scans'
_diffrn_radiation_monochromator graphite
_diffrn_radiation_source 'fine-focus sealed tube'
_diffrn_radiation_type MoK\a
_diffrn_radiation_wavelength 0.71073
_diffrn_reflns_av_R_equivalents 0.0181
_diffrn_reflns_av_sigmaI/netI 0.0159
_diffrn_reflns_limit_h_max 9
_diffrn_reflns_limit_h_min -9
_diffrn_reflns_limit_k_max 17
_diffrn_reflns_limit_k_min -17
_diffrn_reflns_limit_l_max 17
_diffrn_reflns_limit_l_min -17
_diffrn_reflns_number 20422
_diffrn_reflns_theta_full 27.88
_diffrn_reflns_theta_max 27.88
_diffrn_reflns_theta_min 2.12
_diffrn_standards_decay_% 0
_diffrn_standards_interval_count 0
_diffrn_standards_interval_time 0
_diffrn_standards_number 0
_exptl_absorpt_coefficient_mu 0.962
_exptl_absorpt_correction_T_max 0.6448
_exptl_absorpt_correction_T_min 0.5133
_exptl_absorpt_correction_type multi-scan
_exptl_absorpt_process_details 'SADABS, (Sheldrick 2008)'
_exptl_crystal_colour blue
_exptl_crystal_density_diffrn 1.565
_exptl_crystal_density_method 'not measured'
_exptl_crystal_description block
_exptl_crystal_F_000 598
_exptl_crystal_size_max 0.80
_exptl_crystal_size_mid 0.50
_exptl_crystal_size_min 0.50
_refine_diff_density_max 0.658
_refine_diff_density_min -0.488
_refine_diff_density_rms 0.062
_refine_ls_extinction_method none
_refine_ls_goodness_of_fit_ref 1.031
_refine_ls_hydrogen_treatment mixed
_refine_ls_matrix_type full
_refine_ls_number_parameters 352
_refine_ls_number_reflns 5784
_refine_ls_number_restraints 18
_refine_ls_restrained_S_all 1.030
_refine_ls_R_factor_all 0.0364
_refine_ls_R_factor_gt 0.0335
_refine_ls_shift/su_max 0.001
_refine_ls_shift/su_mean 0.000
_refine_ls_structure_factor_coef Fsqd
_refine_ls_weighting_details 'calc w=1/[\s^2^(Fo^2^)+(0.0493P)^2^+0.7910P] where P=(Fo^2^+2Fc^2^)/3'
_refine_ls_weighting_scheme calc
_refine_ls_wR_factor_gt 0.0901
_refine_ls_wR_factor_ref 0.0923
_reflns_number_gt 5332
_reflns_number_total 5784
_reflns_threshold_expression >2sigma(I)
_cod_duplicate_entry 7216691
_cod_data_source_file c4ce00830h2.cif
_cod_data_source_block Cpx2
_cod_original_sg_symbol_H-M P-1
_cod_database_code 7217501

loop_
_symmetry_equiv_pos_as_xyz
'x, y, z'
'-x, -y, -z'

loop_
_atom_site_label
_atom_site_type_symbol
_atom_site_fract_x
_atom_site_fract_y
_atom_site_fract_z
_atom_site_U_iso_or_equiv
_atom_site_adp_type
_atom_site_occupancy
_atom_site_symmetry_multiplicity
_atom_site_calc_flag
_atom_site_refinement_flags
Cu1 Cu 0.40100(3) 0.762030(15) 0.205986(13) 0.02476(8) Uani 1 1 d .
O1 O 0.2115(2) 0.62823(10) 0.19005(10) 0.0333(3) Uani 1 1 d .
O1W O 0.5888(2) 0.89690(11) 0.21424(10) 0.0368(3) Uani 1 1 d D
H1W1 H 0.662(3) 0.9074(19) 0.2639(12) 0.044 Uiso 1 1 d D
H2W1 H 0.655(3) 0.9011(19) 0.1672(12) 0.044 Uiso 1 1 d D
O2W O 0.1301(2) 0.83787(12) 0.19547(13) 0.0456(4) Uani 1 1 d D
H1W2 H 0.061(3) 0.7971(16) 0.2244(19) 0.055 Uiso 1 1 d D
H2W2 H 0.138(4) 0.8972(10) 0.217(2) 0.055 Uiso 1 1 d D
O2 O 0.3799(2) 0.50584(11) 0.23262(12) 0.0413(3) Uani 1 1 d .
O3 O 0.1507(3) 0.43001(13) 0.58186(12) 0.0591(5) Uani 1 1 d .
O3W O 0.6831(3) 0.66780(14) 0.21098(12) 0.0512(4) Uani 1 1 d D
H1W3 H 0.760(3) 0.684(2) 0.2581(16) 0.061 Uiso 1 1 d D
H2W3 H 0.630(4) 0.6092(12) 0.218(2) 0.061 Uiso 1 1 d D
O4 O 0.1167(3) 0.26153(12) 0.60369(11) 0.0494(4) Uani 1 1 d .
O4W O 0.0854(4) 0.3580(3) 0.97862(19) 0.1117(11) Uani 1 1 d .
H1W4 H -0.0151 0.3624 0.9424 0.134 Uiso 1 1 d R
H2W4 H 0.1749 0.3550 0.9399 0.134 Uiso 1 1 d R
O5 O 0.1496(2) 0.03002(10) 0.28692(11) 0.0453(4) Uani 1 1 d .
O5W O 0.8197(3) 0.9282(2) 0.06433(14) 0.0968(9) Uani 1 1 d .
H1W5 H 0.7668 0.9422 0.0093 0.116 Uiso 1 1 d R
H2W5 H 0.9070 0.8939 0.0503 0.116 Uiso 1 1 d R
O6 O 0.1278(3) 0.09869(13) 0.13961(12) 0.0646(5) Uani 1 1 d .
O6W O 0.8303(2) 0.93540(12) 0.38048(12) 0.0464(4) Uani 1 1 d .
H1W6 H 0.8706 0.8847 0.4060 0.056 Uiso 1 1 d R
H2W6 H 0.9265 0.9829 0.3763 0.056 Uiso 1 1 d R
N1 N 0.3971(2) 0.77072(11) 0.35630(10) 0.0260(3) Uani 1 1 d .
N2 N 0.4027(2) 0.75675(12) 1.05636(10) 0.0286(3) Uani 1 1 d .
N3 N 0.0637(2) 0.37737(11) 0.27667(12) 0.0287(3) Uani 1 1 d .
C1 C 0.3694(3) 0.85901(14) 0.40493(13) 0.0315(4) Uani 1 1 d .
H1 H 0.3550 0.9151 0.3677 0.038 Uiso 1 1 calc R
C2 C 0.3615(3) 0.87010(15) 0.50760(13) 0.0335(4) Uani 1 1 d .
H2 H 0.3424 0.9327 0.5384 0.040 Uiso 1 1 calc R
C3 C 0.3820(2) 0.78760(15) 0.56481(12) 0.0306(4) Uani 1 1 d .
C4 C 0.4066(3) 0.69534(16) 0.51378(13) 0.0351(4) Uani 1 1 d .
H4 H 0.4173 0.6375 0.5491 0.042 Uiso 1 1 calc R
C5 C 0.4150(3) 0.69019(14) 0.41118(13) 0.0316(4) Uani 1 1 d .
H5 H 0.4339 0.6285 0.3785 0.038 Uiso 1 1 calc R
C6 C 0.3789(3) 0.80208(16) 0.67454(13) 0.0351(4) Uani 1 1 d .
H6 H 0.3582 0.8658 0.7017 0.042 Uiso 1 1 calc R
C7 C 0.4037(3) 0.73027(17) 0.73738(14) 0.0365(4) Uani 1 1 d .
H7 H 0.4231 0.6665 0.7097 0.044 Uiso 1 1 calc R
C8 C 0.4032(3) 0.74351(16) 0.84763(13) 0.0341(4) Uani 1 1 d .
C9 C 0.3675(3) 0.83186(17) 0.90002(14) 0.0400(4) Uani 1 1 d .
H9 H 0.3433 0.8883 0.8656 0.048 Uiso 1 1 calc R
C10 C 0.3680(3) 0.83590(15) 1.00399(14) 0.0361(4) Uani 1 1 d .
H10 H 0.3434 0.8955 1.0382 0.043 Uiso 1 1 calc R
C11 C 0.4364(3) 0.67126(16) 1.00568(13) 0.0367(4) Uani 1 1 d .
H11 H 0.4600 0.6158 1.0418 0.044 Uiso 1 1 calc R
C12 C 0.4376(3) 0.66165(18) 0.90257(14) 0.0399(4) Uani 1 1 d .
H12 H 0.4612 0.6008 0.8702 0.048 Uiso 1 1 calc R
C13 C 0.2300(3) 0.53862(13) 0.21324(13) 0.0281(3) Uani 1 1 d .
C14 C 0.0384(3) 0.46605(14) 0.21738(15) 0.0341(4) Uani 1 1 d .
H14A H -0.0522 0.5037 0.2477 0.041 Uiso 1 1 calc R
H14B H -0.0128 0.4409 0.1498 0.041 Uiso 1 1 calc R
C15 C 0.0749(3) 0.39240(14) 0.37757(14) 0.0313(4) Uani 1 1 d .
H15 H 0.0614 0.4564 0.4073 0.038 Uiso 1 1 calc R
C16 C 0.1063(3) 0.31399(13) 0.43748(13) 0.0295(3) Uani 1 1 d .
C17 C 0.1236(2) 0.21893(13) 0.39075(13) 0.0278(3) Uani 1 1 d .
H17 H 0.1406 0.1642 0.4294 0.033 Uiso 1 1 calc R
C18 C 0.1157(2) 0.20507(13) 0.28641(13) 0.0266(3) Uani 1 1 d .
C19 C 0.0869(2) 0.28699(13) 0.23014(13) 0.0281(3) Uani 1 1 d .
H19 H 0.0836 0.2795 0.1604 0.034 Uiso 1 1 calc R
C20 C 0.1247(3) 0.33744(15) 0.55132(14) 0.0365(4) Uani 1 1 d .
C21 C 0.1344(3) 0.10246(14) 0.23222(14) 0.0326(4) Uani 1 1 d .

loop_
_atom_site_aniso_label
_atom_site_aniso_U_11
_atom_site_aniso_U_22
_atom_site_aniso_U_33
_atom_site_aniso_U_23
_atom_site_aniso_U_13
_atom_site_aniso_U_12
Cu1 0.03809(13) 0.02428(11) 0.01162(10) 0.00229(7) 0.00369(7) 0.00361(8)
O1 0.0430(7) 0.0246(6) 0.0315(7) 0.0065(5) 0.0008(5) 0.0027(5)
O1W 0.0438(8) 0.0404(7) 0.0247(7) 0.0049(5) 0.0058(5) 0.0014(6)
O2W 0.0539(9) 0.0359(8) 0.0486(9) -0.0075(7) -0.0013(7) 0.0183(7)
O2 0.0368(7) 0.0315(7) 0.0564(9) 0.0003(6) 0.0054(6) 0.0089(6)
O3 0.0974(14) 0.0429(9) 0.0404(9) -0.0139(7) -0.0117(9) 0.0336(9)
O3W 0.0593(10) 0.0578(10) 0.0333(8) 0.0112(7) -0.0037(7) 0.0007(8)
O4 0.0728(11) 0.0446(8) 0.0314(8) 0.0006(6) -0.0038(7) 0.0155(8)
O4W 0.0709(15) 0.203(3) 0.0635(15) 0.0003(18) -0.0057(12) 0.0372(18)
O5 0.0724(10) 0.0259(7) 0.0414(8) 0.0011(6) 0.0110(7) 0.0168(7)
O5W 0.0666(13) 0.173(3) 0.0348(10) 0.0001(13) 0.0139(9) -0.0264(15)
O6 0.1231(17) 0.0396(9) 0.0313(8) -0.0037(6) 0.0165(9) 0.0129(9)
O6W 0.0502(9) 0.0446(8) 0.0441(9) 0.0008(7) 0.0031(7) 0.0081(7)
N1 0.0338(7) 0.0303(7) 0.0141(6) 0.0015(5) 0.0045(5) 0.0051(6)
N2 0.0384(8) 0.0339(7) 0.0138(6) 0.0029(5) 0.0026(5) 0.0068(6)
N3 0.0300(7) 0.0215(6) 0.0342(8) 0.0038(6) -0.0008(6) 0.0037(5)
C1 0.0423(10) 0.0313(9) 0.0215(8) 0.0014(6) 0.0050(7) 0.0077(7)
C2 0.0420(10) 0.0368(9) 0.0217(8) -0.0037(7) 0.0064(7) 0.0073(8)
C3 0.0295(8) 0.0445(10) 0.0169(8) 0.0008(7) 0.0041(6) 0.0039(7)
C4 0.0452(10) 0.0414(10) 0.0205(8) 0.0096(7) 0.0034(7) 0.0097(8)
C5 0.0434(10) 0.0329(9) 0.0197(8) 0.0034(6) 0.0041(7) 0.0093(7)
C6 0.0385(10) 0.0474(11) 0.0191(8) 0.0003(7) 0.0045(7) 0.0064(8)
C7 0.0406(10) 0.0480(11) 0.0212(9) 0.0001(7) 0.0049(7) 0.0091(8)
C8 0.0318(9) 0.0509(11) 0.0189(8) 0.0030(7) 0.0037(6) 0.0047(8)
C9 0.0540(12) 0.0442(11) 0.0229(9) 0.0125(8) 0.0009(8) 0.0088(9)
C10 0.0523(11) 0.0351(9) 0.0214(9) 0.0050(7) 0.0007(7) 0.0085(8)
C11 0.0505(11) 0.0442(10) 0.0192(8) 0.0023(7) 0.0032(7) 0.0186(9)
C12 0.0509(11) 0.0519(12) 0.0203(9) -0.0024(8) 0.0055(7) 0.0197(9)
C13 0.0372(9) 0.0243(8) 0.0223(8) -0.0017(6) 0.0040(6) 0.0043(7)
C14 0.0374(9) 0.0241(8) 0.0405(10) 0.0078(7) -0.0048(7) 0.0052(7)
C15 0.0350(9) 0.0242(8) 0.0348(9) -0.0027(7) -0.0013(7) 0.0087(7)
C16 0.0312(8) 0.0276(8) 0.0301(9) -0.0019(7) -0.0010(6) 0.0090(7)
C17 0.0307(8) 0.0248(8) 0.0285(8) 0.0017(6) 0.0012(6) 0.0072(6)
C18 0.0277(8) 0.0223(7) 0.0294(8) 0.0004(6) 0.0035(6) 0.0034(6)
C19 0.0291(8) 0.0251(8) 0.0285(8) 0.0011(6) 0.0014(6) 0.0012(6)
C20 0.0418(10) 0.0392(10) 0.0310(9) -0.0052(7) -0.0036(7) 0.0195(8)
C21 0.0406(10) 0.0251(8) 0.0311(9) -0.0022(7) 0.0075(7) 0.0026(7)

loop_
_atom_type_symbol
_atom_type_description
_atom_type_scat_dispersion_real
_atom_type_scat_dispersion_imag
_atom_type_scat_source
C C 0.0033 0.0016 'International Tables Vol C Tables 4.2.6.8 and 6.1.1.4'
H H 0.0000 0.0000 'International Tables Vol C Tables 4.2.6.8 and 6.1.1.4'
N N 0.0061 0.0033 'International Tables Vol C Tables 4.2.6.8 and 6.1.1.4'
O O 0.0106 0.0060 'International Tables Vol C Tables 4.2.6.8 and 6.1.1.4'
Cu Cu 0.3201 1.2651 'International Tables Vol C Tables 4.2.6.8 and 6.1.1.4'

loop_
_geom_angle_atom_site_label_1
_geom_angle_atom_site_label_2
_geom_angle_atom_site_label_3
_geom_angle
_geom_angle_site_symmetry_1
_geom_angle_site_symmetry_3
N2 Cu1 N1 178.58(6) 1_554 .
N2 Cu1 O1 88.07(6) 1_554 .
N1 Cu1 O1 92.65(6) . .
N2 Cu1 O1W 89.02(6) 1_554 .
N1 Cu1 O1W 90.24(6) . .
O1 Cu1 O1W 177.03(5) . .
N2 Cu1 O2W 89.41(6) 1_554 .
N1 Cu1 O2W 89.45(6) . .
O1 Cu1 O2W 83.98(6) . .
O1W Cu1 O2W 95.36(6) . .
C13 O1 Cu1 130.14(12) . .
Cu1 O1W H1W1 115.2(18) . .
Cu1 O1W H2W1 112.2(18) . .
H1W1 O1W H2W1 106(2) . .
Cu1 O2W H1W2 99(2) . .
Cu1 O2W H2W2 119(2) . .
H1W2 O2W H2W2 114(3) . .
H1W3 O3W H2W3 106(3) . .
H1W4 O4W H2W4 107.7 . .
H1W5 O5W H2W5 107.7 . .
H1W6 O6W H2W6 107.7 . .
C5 N1 C1 117.73(14) . .
C5 N1 Cu1 122.65(12) . .
C1 N1 Cu1 119.58(12) . .
C10 N2 C11 118.15(15) . .
C10 N2 Cu1 122.02(12) . 1_556
C11 N2 Cu1 119.82(12) . 1_556
C19 N3 C15 121.79(15) . .
C19 N3 C14 120.13(16) . .
C15 N3 C14 117.95(15) . .
N1 C1 C2 122.87(17) . .
N1 C1 H1 118.6 . .
C2 C1 H1 118.6 . .
C1 C2 C3 119.68(17) . .
C1 C2 H2 120.2 . .
C3 C2 H2 120.2 . .
C2 C3 C4 117.26(16) . .
C2 C3 C6 118.81(17) . .
C4 C3 C6 123.93(17) . .
C5 C4 C3 119.86(17) . .
C5 C4 H4 120.1 . .
C3 C4 H4 120.1 . .
N1 C5 C4 122.58(17) . .
N1 C5 H5 118.7 . .
C4 C5 H5 118.7 . .
C7 C6 C3 124.38(19) . .
C7 C6 H6 117.8 . .
C3 C6 H6 117.8 . .
C6 C7 C8 125.2(2) . .
C6 C7 H7 117.4 . .
C8 C7 H7 117.4 . .
C12 C8 C9 117.71(17) . .
C12 C8 C7 117.88(18) . .
C9 C8 C7 124.40(18) . .
C8 C9 C10 119.82(18) . .
C8 C9 H9 120.1 . .
C10 C9 H9 120.1 . .
N2 C10 C9 122.00(18) . .
N2 C10 H10 119.0 . .
C9 C10 H10 119.0 . .
N2 C11 C12 123.02(18) . .
N2 C11 H11 118.5 . .
C12 C11 H11 118.5 . .
C11 C12 C8 119.29(19) . .
C11 C12 H12 120.4 . .
C8 C12 H12 120.4 . .
O2 C13 O1 127.82(17) . .
O2 C13 C14 119.14(16) . .
O1 C13 C14 113.04(16) . .
N3 C14 C13 110.30(15) . .
N3 C14 H14A 109.6 . .
C13 C14 H14A 109.6 . .
N3 C14 H14B 109.6 . .
C13 C14 H14B 109.6 . .
H14A C14 H14B 108.1 . .
N3 C15 C16 120.90(16) . .
N3 C15 H15 119.6 . .
C16 C15 H15 119.6 . .
C15 C16 C17 118.12(16) . .
C15 C16 C20 118.20(16) . .
C17 C16 C20 123.66(16) . .
C16 C17 C18 120.40(16) . .
C16 C17 H17 119.8 . .
C18 C17 H17 119.8 . .
C19 C18 C17 118.94(16) . .
C19 C18 C21 118.92(16) . .
C17 C18 C21 122.13(15) . .
N3 C19 C18 119.79(16) . .
N3 C19 H19 120.1 . .
C18 C19 H19 120.1 . .
O3 C20 O4 126.83(19) . .
O3 C20 C16 116.42(18) . .
O4 C20 C16 116.72(17) . .
O6 C21 O5 127.11(18) . .
O6 C21 C18 117.02(17) . .
O5 C21 C18 115.85(16) . .

loop_
_geom_bond_atom_site_label_1
_geom_bond_atom_site_label_2
_geom_bond_distance
_geom_bond_site_symmetry_2
Cu1 N2 1.9992(14) 1_554
Cu1 N1 2.0090(14) .
Cu1 O1 2.0140(13) .
Cu1 O1W 2.0199(15) .
Cu1 O2W 2.3143(16) .
O1 C13 1.261(2) .
O1W H1W1 0.809(11) .
O1W H2W1 0.806(11) .
O2W H1W2 0.800(11) .
O2W H2W2 0.804(11) .
O2 C13 1.235(2) .
O3 C20 1.237(2) .
O3W H1W3 0.803(11) .
O3W H2W3 0.810(11) .
O4 C20 1.248(3) .
O4W H1W4 0.8499 .
O4W H2W4 0.8499 .
O5 C21 1.250(2) .
O5W H1W5 0.8499 .
O5W H2W5 0.8502 .
O6 C21 1.234(3) .
O6W H1W6 0.8500 .
O6W H2W6 0.8500 .
N1 C5 1.342(2) .
N1 C1 1.344(2) .
N2 C10 1.336(2) .
N2 C11 1.340(2) .
N2 Cu1 1.9992(14) 1_556
N3 C19 1.346(2) .
N3 C15 1.347(2) .
N3 C14 1.477(2) .
C1 C2 1.378(2) .
C1 H1 0.9300 .
C2 C3 1.386(3) .
C2 H2 0.9300 .
C3 C4 1.396(3) .
C3 C6 1.470(2) .
C4 C5 1.375(2) .
C4 H4 0.9300 .
C5 H5 0.9300 .
C6 C7 1.327(3) .
C6 H6 0.9300 .
C7 C8 1.475(2) .
C7 H7 0.9300 .
C8 C12 1.385(3) .
C8 C9 1.386(3) .
C9 C10 1.388(3) .
C9 H9 0.9300 .
C10 H10 0.9300 .
C11 C12 1.378(3) .
C11 H11 0.9300 .
C12 H12 0.9300 .
C13 C14 1.529(3) .
C14 H14A 0.9700 .
C14 H14B 0.9700 .
C15 C16 1.381(2) .
C15 H15 0.9300 .
C16 C17 1.389(2) .
C16 C20 1.528(3) .
C17 C18 1.393(2) .
C17 H17 0.9300 .
C18 C19 1.386(2) .
C18 C21 1.520(2) .
C19 H19 0.9300 .
